data_7151911
loop_
_publ_author_name
'Wang, Ren'
'Lu, Shen-Ci'
'Zhang, Yi-Ming'
'Shi, Zong-Jun'
'Zhang, Wei'

_publ_section_title
;
 One-pot synthesis of benzo[f]quinolin-3-ones and
 benzo[a]phenanthridein-5-ones by the photoanuulation of
 6-chloropyridin-2-ones and 3-chloroisoquinolin-1-ones to
 phenylacetylene.
;
_journal_issue 16
_journal_name_full 'Organic &amp; biomolecular chemistry'
_journal_page_first 5802
_journal_page_last 5808
_journal_paper_doi 10.1039/c1ob05082f
_journal_volume 9
_journal_year 2011
_chemical_formula_sum 'C20 H14 Cl N O'
_chemical_formula_weight 319.77
_chemical_name_systematic
;
?
;
_space_group_IT_number 19
_symmetry_cell_setting orthorhombic
_symmetry_space_group_name_Hall 'P 2ac 2ab'
_symmetry_space_group_name_H-M 'P 21 21 21'
_atom_sites_solution_hydrogens geom
_atom_sites_solution_primary direct
_atom_sites_solution_secondary difmap
_audit_creation_method SHELXL-97
_cell_angle_alpha 90.00
_cell_angle_beta 90.00
_cell_angle_gamma 90.00
_cell_formula_units_Z 4
_cell_length_a 7.272(4)
_cell_length_b 11.909(6)
_cell_length_c 17.041(8)
_cell_measurement_reflns_used 869
_cell_measurement_temperature 296(2)
_cell_measurement_theta_max 18.05
_cell_measurement_theta_min 2.94
_cell_volume 1475.8(13)
_computing_cell_refinement 'Bruker SAINT'
_computing_data_collection 'Bruker APEX2'
_computing_data_reduction 'Bruker SAINT'
_computing_molecular_graphics 'Bruker SHELXTL'
_computing_publication_material 'Bruker SHELXTL'
_computing_structure_refinement 'SHELXL-97 (Sheldrick, 2008)'
_computing_structure_solution 'SHELXS-97 (Sheldrick, 2008)'
_diffrn_ambient_temperature 296(2)
_diffrn_measured_fraction_theta_full 0.997
_diffrn_measured_fraction_theta_max 0.997
_diffrn_measurement_device_type 'Bruker APEX-II CCD'
_diffrn_measurement_method '\f and \w scans'
_diffrn_radiation_monochromator graphite
_diffrn_radiation_source 'fine-focus sealed tube'
_diffrn_radiation_type MoK\a
_diffrn_radiation_wavelength 0.71073
_diffrn_reflns_av_R_equivalents 0.0588
_diffrn_reflns_av_sigmaI/netI 0.0779
_diffrn_reflns_limit_h_max 8
_diffrn_reflns_limit_h_min -8
_diffrn_reflns_limit_k_max 14
_diffrn_reflns_limit_k_min -14
_diffrn_reflns_limit_l_max 12
_diffrn_reflns_limit_l_min -20
_diffrn_reflns_number 7084
_diffrn_reflns_theta_full 25.40
_diffrn_reflns_theta_max 25.40
_diffrn_reflns_theta_min 2.09
_exptl_absorpt_coefficient_mu 0.263
_exptl_absorpt_correction_T_max 0.9469
_exptl_absorpt_correction_T_min 0.9301
_exptl_absorpt_correction_type multi-scan
_exptl_absorpt_process_details SADABS
_exptl_crystal_colour colorless
_exptl_crystal_density_diffrn 1.439
_exptl_crystal_density_method 'not measured'
_exptl_crystal_description block
_exptl_crystal_F_000 664
_exptl_crystal_size_max 0.28
_exptl_crystal_size_mid 0.25
_exptl_crystal_size_min 0.21
_refine_diff_density_max 0.203
_refine_diff_density_min -0.239
_refine_diff_density_rms 0.045
_refine_ls_abs_structure_details 'Flack H D (1983), Acta Cryst. A39, 876-881'
_refine_ls_abs_structure_Flack 0.12(16)
_refine_ls_extinction_method none
_refine_ls_goodness_of_fit_ref 0.974
_refine_ls_hydrogen_treatment constr
_refine_ls_matrix_type full
_refine_ls_number_parameters 208
_refine_ls_number_reflns 2705
_refine_ls_number_restraints 0
_refine_ls_restrained_S_all 0.974
_refine_ls_R_factor_all 0.1164
_refine_ls_R_factor_gt 0.0616
_refine_ls_shift/su_max 0.000
_refine_ls_shift/su_mean 0.000
_refine_ls_structure_factor_coef Fsqd
_refine_ls_weighting_details 'calc w=1/[\s^2^(Fo^2^)+(0.0895P)^2^+0.0000P] where P=(Fo^2^+2Fc^2^)/3'
_refine_ls_weighting_scheme calc
_refine_ls_wR_factor_gt 0.1496
_refine_ls_wR_factor_ref 0.1772
_reflns_number_gt 1551
_reflns_number_total 2705
_reflns_threshold_expression >2sigma(I)
_cod_data_source_file c1ob05082f.txt
_cod_data_source_block p212121
_cod_depositor_comments
;
The following automatic conversions were performed:

'_symmetry_cell_setting' value 'Orthorhombic' changed to
'orthorhombic' according to
/home/saulius/struct/CIF-dictionaries/cif_core.dic dictionary named
'cif_core.dic' version 2.4.1 from 2010-06-29.

Automatic conversion script
Id: cif_fix_values 1715 2011-07-08 13:25:40Z adriana 
;
_cod_original_cell_volume 1475.9(12)
_cod_original_sg_symbol_H-M P2(1)2(1)2(1)
_cod_database_code 7151911

loop_
_symmetry_equiv_pos_as_xyz
'x, y, z'
'-x+1/2, -y, z+1/2'
'-x, y+1/2, -z+1/2'
'x+1/2, -y+1/2, -z'

loop_
_atom_site_label
_atom_site_type_symbol
_atom_site_fract_x
_atom_site_fract_y
_atom_site_fract_z
_atom_site_U_iso_or_equiv
_atom_site_adp_type
_atom_site_occupancy
_atom_site_symmetry_multiplicity
_atom_site_calc_flag
_atom_site_refinement_flags
_atom_site_disorder_assembly
_atom_site_disorder_group
C1 C 0.4261(6) 0.4874(4) -0.0317(3) 0.0517(12) Uani 1 1 d . . .
H1 H 0.4689 0.5348 -0.0710 0.062 Uiso 1 1 calc R . .
C2 C 0.4451(7) 0.3725(4) -0.0402(4) 0.0672(16) Uani 1 1 d . . .
H2 H 0.5021 0.3435 -0.0846 0.081 Uiso 1 1 calc R . .
C3 C 0.3795(10) 0.3000(4) 0.0173(4) 0.084(2) Uani 1 1 d . . .
H3 H 0.3858 0.2227 0.0101 0.101 Uiso 1 1 calc R . .
C4 C 0.3070(8) 0.3427(4) 0.0833(4) 0.0704(17) Uani 1 1 d . . .
H4 H 0.2662 0.2940 0.1222 0.085 Uiso 1 1 calc R . .
C5 C 0.2912(7) 0.4583(4) 0.0951(3) 0.0573(13) Uani 1 1 d . . .
C6 C 0.2348(7) 0.4964(5) 0.1711(3) 0.0700(15) Uani 1 1 d . . .
C7 C 0.2191(11) 0.6491(6) 0.2661(3) 0.094(2) Uani 1 1 d . . .
H7A H 0.0917 0.6729 0.2686 0.113 Uiso 1 1 calc R . .
H7B H 0.2359 0.5884 0.3033 0.113 Uiso 1 1 calc R . .
C8 C 0.3360(13) 0.7410(7) 0.2870(4) 0.118(3) Uani 1 1 d . . .
H8A H 0.4630 0.7161 0.2859 0.141 Uiso 1 1 calc R . .
H8B H 0.3079 0.7644 0.3402 0.141 Uiso 1 1 calc R . .
C9 C 0.3145(10) 0.8405(5) 0.2325(4) 0.091(2) Uani 1 1 d . . .
H9A H 0.4129 0.8937 0.2422 0.110 Uiso 1 1 calc R . .
H9B H 0.1988 0.8778 0.2435 0.110 Uiso 1 1 calc R . .
C10 C 0.3187(7) 0.8047(4) 0.1466(3) 0.0621(14) Uani 1 1 d . . .
C11 C 0.2976(6) 0.6891(4) 0.1262(3) 0.0526(12) Uani 1 1 d . . .
C12 C 0.3245(6) 0.6530(4) 0.0489(3) 0.0461(11) Uani 1 1 d . . .
C13 C 0.3437(6) 0.5333(3) 0.0351(3) 0.0454(11) Uani 1 1 d . . .
C14 C 0.3225(6) 0.7364(3) -0.0126(3) 0.0453(11) Uani 1 1 d . . .
C15 C 0.2914(7) 0.7100(4) -0.0933(3) 0.0498(12) Uani 1 1 d . . .
H15 H 0.2721 0.6357 -0.1080 0.060 Uiso 1 1 calc R . .
C16 C 0.2895(7) 0.7908(5) -0.1484(3) 0.0632(14) Uani 1 1 d . . .
H16 H 0.2686 0.7711 -0.2005 0.076 Uiso 1 1 calc R . .
C17 C 0.3174(8) 0.9009(5) -0.1301(4) 0.0713(16) Uani 1 1 d . . .
H17 H 0.3210 0.9543 -0.1699 0.086 Uiso 1 1 calc R . .
C18 C 0.3400(7) 0.9333(4) -0.0546(4) 0.0644(15) Uani 1 1 d . . .
H18 H 0.3545 1.0089 -0.0423 0.077 Uiso 1 1 calc R . .
C19 C 0.3413(7) 0.8514(4) 0.0058(3) 0.0529(13) Uani 1 1 d . . .
C20 C 0.3475(7) 0.8788(4) 0.0876(3) 0.0631(15) Uani 1 1 d . . .
Cl1 Cl 0.3887(3) 1.01631(12) 0.11301(12) 0.1023(7) Uani 1 1 d . . .
N1 N 0.2613(6) 0.6080(4) 0.1852(2) 0.0655(13) Uani 1 1 d . . .
O1 O 0.1738(6) 0.4359(3) 0.2281(2) 0.0879(13) Uani 1 1 d . . .

loop_
_atom_site_aniso_label
_atom_site_aniso_U_11
_atom_site_aniso_U_22
_atom_site_aniso_U_33
_atom_site_aniso_U_23
_atom_site_aniso_U_13
_atom_site_aniso_U_12
C1 0.053(3) 0.047(2) 0.055(3) -0.004(2) -0.006(2) 0.004(2)
C2 0.069(4) 0.056(3) 0.076(4) -0.014(3) -0.016(3) 0.014(3)
C3 0.103(5) 0.044(3) 0.106(5) 0.009(4) -0.036(5) 0.002(4)
C4 0.066(4) 0.056(3) 0.089(4) 0.025(3) -0.015(4) -0.008(3)
C5 0.046(3) 0.061(3) 0.065(3) 0.013(3) -0.006(3) 0.002(2)
C6 0.064(4) 0.074(4) 0.072(4) 0.008(4) -0.003(3) 0.012(3)
C7 0.107(5) 0.126(6) 0.049(4) 0.003(4) 0.006(4) 0.007(5)
C8 0.114(7) 0.174(8) 0.066(4) -0.031(5) 0.001(5) -0.019(6)
C9 0.100(5) 0.098(5) 0.076(4) -0.032(4) -0.009(4) 0.010(4)
C10 0.050(3) 0.065(3) 0.071(4) -0.016(3) -0.010(3) 0.015(3)
C11 0.038(3) 0.062(3) 0.058(3) -0.003(3) -0.009(3) 0.009(2)
C12 0.036(3) 0.050(3) 0.052(3) -0.001(2) 0.000(3) -0.002(2)
C13 0.034(2) 0.041(2) 0.061(3) 0.001(2) -0.011(2) -0.002(2)
C14 0.034(3) 0.042(2) 0.059(3) 0.004(2) -0.002(3) 0.000(2)
C15 0.044(3) 0.053(3) 0.053(3) 0.001(3) -0.003(2) 0.000(2)
C16 0.062(4) 0.069(3) 0.059(3) 0.015(3) -0.003(3) -0.002(3)
C17 0.058(3) 0.069(4) 0.088(4) 0.034(3) 0.010(3) 0.011(3)
C18 0.051(3) 0.042(3) 0.100(5) 0.013(3) 0.004(3) 0.006(2)
C19 0.038(3) 0.044(2) 0.077(4) -0.003(3) 0.000(3) 0.005(2)
C20 0.050(3) 0.048(3) 0.091(4) -0.017(3) -0.016(3) 0.010(2)
Cl1 0.1050(13) 0.0533(8) 0.1486(16) -0.0205(9) -0.0386(12) 0.0017(8)
N1 0.062(3) 0.098(3) 0.037(2) 0.012(2) 0.004(2) 0.013(3)
O1 0.086(3) 0.084(2) 0.093(3) 0.059(2) 0.023(3) -0.001(2)

loop_
_atom_type_symbol
_atom_type_description
_atom_type_scat_dispersion_real
_atom_type_scat_dispersion_imag
_atom_type_scat_source
C C 0.0033 0.0016 'International Tables Vol C Tables 4.2.6.8 and 6.1.1.4'
H H 0.0000 0.0000 'International Tables Vol C Tables 4.2.6.8 and 6.1.1.4'
N N 0.0061 0.0033 'International Tables Vol C Tables 4.2.6.8 and 6.1.1.4'
O O 0.0106 0.0060 'International Tables Vol C Tables 4.2.6.8 and 6.1.1.4'
Cl Cl 0.1484 0.1585 'International Tables Vol C Tables 4.2.6.8 and 6.1.1.4'

loop_
_geom_angle_atom_site_label_1
_geom_angle_atom_site_label_2
_geom_angle_atom_site_label_3
_geom_angle
_geom_angle_site_symmetry_1
_geom_angle_site_symmetry_3
_geom_angle_publ_flag
C2 C1 C13 121.0(5) . . ?
C2 C1 H1 119.5 . . ?
C13 C1 H1 119.5 . . ?
C1 C2 C3 120.4(6) . . ?
C1 C2 H2 119.8 . . ?
C3 C2 H2 119.8 . . ?
C4 C3 C2 119.3(5) . . ?
C4 C3 H3 120.3 . . ?
C2 C3 H3 120.3 . . ?
C3 C4 C5 121.8(5) . . ?
C3 C4 H4 119.1 . . ?
C5 C4 H4 119.1 . . ?
C4 C5 C13 119.8(5) . . ?
C4 C5 C6 117.8(5) . . ?
C13 C5 C6 122.2(5) . . ?
O1 C6 N1 117.4(5) . . ?
O1 C6 C5 127.1(5) . . ?
N1 C6 C5 115.3(5) . . ?
C8 C7 N1 111.0(6) . . ?
C8 C7 H7A 109.4 . . ?
N1 C7 H7A 109.4 . . ?
C8 C7 H7B 109.4 . . ?
N1 C7 H7B 109.4 . . ?
H7A C7 H7B 108.0 . . ?
C7 C8 C9 112.6(6) . . ?
C7 C8 H8A 109.1 . . ?
C9 C8 H8A 109.1 . . ?
C7 C8 H8B 109.1 . . ?
C9 C8 H8B 109.1 . . ?
H8A C8 H8B 107.8 . . ?
C8 C9 C10 111.6(5) . . ?
C8 C9 H9A 109.3 . . ?
C10 C9 H9A 109.3 . . ?
C8 C9 H9B 109.3 . . ?
C10 C9 H9B 109.3 . . ?
H9A C9 H9B 108.0 . . ?
C20 C10 C11 117.6(5) . . ?
C20 C10 C9 122.3(5) . . ?
C11 C10 C9 120.1(5) . . ?
C12 C11 N1 118.9(4) . . ?
C12 C11 C10 120.7(5) . . ?
N1 C11 C10 120.2(5) . . ?
C11 C12 C14 118.1(4) . . ?
C11 C12 C13 117.9(4) . . ?
C14 C12 C13 123.9(4) . . ?
C1 C13 C5 117.3(4) . . ?
C1 C13 C12 123.9(4) . . ?
C5 C13 C12 118.5(4) . . ?
C19 C14 C15 116.3(4) . . ?
C19 C14 C12 120.3(4) . . ?
C15 C14 C12 123.3(4) . . ?
C16 C15 C14 121.1(4) . . ?
C16 C15 H15 119.5 . . ?
C14 C15 H15 119.5 . . ?
C15 C16 C17 121.8(5) . . ?
C15 C16 H16 119.1 . . ?
C17 C16 H16 119.1 . . ?
C18 C17 C16 120.6(5) . . ?
C18 C17 H17 119.7 . . ?
C16 C17 H17 119.7 . . ?
C17 C18 C19 119.7(5) . . ?
C17 C18 H18 120.2 . . ?
C19 C18 H18 120.2 . . ?
C14 C19 C18 120.4(5) . . ?
C14 C19 C20 116.1(4) . . ?
C18 C19 C20 123.4(4) . . ?
C10 C20 C19 124.7(4) . . ?
C10 C20 Cl1 117.4(4) . . ?
C19 C20 Cl1 117.8(4) . . ?
C6 N1 C11 124.3(4) . . ?
C6 N1 C7 116.9(5) . . ?
C11 N1 C7 118.0(5) . . ?

loop_
_geom_bond_atom_site_label_1
_geom_bond_atom_site_label_2
_geom_bond_distance
_geom_bond_site_symmetry_2
_geom_bond_publ_flag
C1 C2 1.383(6) . ?
C1 C13 1.397(6) . ?
C1 H1 0.9300 . ?
C2 C3 1.390(8) . ?
C2 H2 0.9300 . ?
C3 C4 1.341(8) . ?
C3 H3 0.9300 . ?
C4 C5 1.396(7) . ?
C4 H4 0.9300 . ?
C5 C13 1.410(6) . ?
C5 C6 1.432(7) . ?
C6 O1 1.289(6) . ?
C6 N1 1.365(7) . ?
C7 C8 1.431(9) . ?
C7 N1 1.495(7) . ?
C7 H7A 0.9700 . ?
C7 H7B 0.9700 . ?
C8 C9 1.513(9) . ?
C8 H8A 0.9700 . ?
C8 H8B 0.9700 . ?
C9 C10 1.525(8) . ?
C9 H9A 0.9700 . ?
C9 H9B 0.9700 . ?
C10 C20 1.354(7) . ?
C10 C11 1.429(7) . ?
C11 C12 1.399(7) . ?
C11 N1 1.419(6) . ?
C12 C14 1.445(6) . ?
C12 C13 1.451(6) . ?
C14 C19 1.412(6) . ?
C14 C15 1.429(6) . ?
C15 C16 1.344(6) . ?
C15 H15 0.9300 . ?
C16 C17 1.363(7) . ?
C16 H16 0.9300 . ?
C17 C18 1.354(8) . ?
C17 H17 0.9300 . ?
C18 C19 1.418(7) . ?
C18 H18 0.9300 . ?
C19 C20 1.433(7) . ?
C20 Cl1 1.721(5) . ?

loop_
_geom_torsion_atom_site_label_1
_geom_torsion_atom_site_label_2
_geom_torsion_atom_site_label_3
_geom_torsion_atom_site_label_4
_geom_torsion
_geom_torsion_site_symmetry_1
_geom_torsion_site_symmetry_2
_geom_torsion_site_symmetry_3
_geom_torsion_site_symmetry_4
_geom_torsion_publ_flag
C13 C1 C2 C3 1.0(8) . . . . ?
C1 C2 C3 C4 -3.8(9) . . . . ?
C2 C3 C4 C5 1.6(9) . . . . ?
C3 C4 C5 C13 3.3(9) . . . . ?
C3 C4 C5 C6 -172.0(5) . . . . ?
C4 C5 C6 O1 -9.5(8) . . . . ?
C13 C5 C6 O1 175.4(5) . . . . ?
C4 C5 C6 N1 165.8(5) . . . . ?
C13 C5 C6 N1 -9.3(7) . . . . ?
N1 C7 C8 C9 60.4(8) . . . . ?
C7 C8 C9 C10 -47.3(9) . . . . ?
C8 C9 C10 C20 -163.3(6) . . . . ?
C8 C9 C10 C11 14.7(8) . . . . ?
C20 C10 C11 C12 6.3(7) . . . . ?
C9 C10 C11 C12 -171.8(5) . . . . ?
C20 C10 C11 N1 -178.0(5) . . . . ?
C9 C10 C11 N1 3.9(7) . . . . ?
N1 C11 C12 C14 167.1(4) . . . . ?
C10 C11 C12 C14 -17.1(7) . . . . ?
N1 C11 C12 C13 -9.9(6) . . . . ?
C10 C11 C12 C13 165.9(4) . . . . ?
C2 C1 C13 C5 3.8(7) . . . . ?
C2 C1 C13 C12 178.0(5) . . . . ?
C4 C5 C13 C1 -5.8(7) . . . . ?
C6 C5 C13 C1 169.2(4) . . . . ?
C4 C5 C13 C12 179.6(4) . . . . ?
C6 C5 C13 C12 -5.4(7) . . . . ?
C11 C12 C13 C1 -159.1(4) . . . . ?
C14 C12 C13 C1 24.0(7) . . . . ?
C11 C12 C13 C5 15.0(6) . . . . ?
C14 C12 C13 C5 -161.8(4) . . . . ?
C11 C12 C14 C19 16.2(7) . . . . ?
C13 C12 C14 C19 -166.9(4) . . . . ?
C11 C12 C14 C15 -160.0(4) . . . . ?
C13 C12 C14 C15 16.8(7) . . . . ?
C19 C14 C15 C16 3.1(7) . . . . ?
C12 C14 C15 C16 179.5(5) . . . . ?
C14 C15 C16 C17 0.1(8) . . . . ?
C15 C16 C17 C18 -3.0(9) . . . . ?
C16 C17 C18 C19 2.3(8) . . . . ?
C15 C14 C19 C18 -3.7(7) . . . . ?
C12 C14 C19 C18 179.8(4) . . . . ?
C15 C14 C19 C20 171.8(4) . . . . ?
C12 C14 C19 C20 -4.7(7) . . . . ?
C17 C18 C19 C14 1.1(7) . . . . ?
C17 C18 C19 C20 -174.1(5) . . . . ?
C11 C10 C20 C19 6.1(8) . . . . ?
C9 C10 C20 C19 -175.8(5) . . . . ?
C11 C10 C20 Cl1 -175.6(4) . . . . ?
C9 C10 C20 Cl1 2.4(7) . . . . ?
C14 C19 C20 C10 -6.8(8) . . . . ?
C18 C19 C20 C10 168.6(5) . . . . ?
C14 C19 C20 Cl1 174.9(3) . . . . ?
C18 C19 C20 Cl1 -9.7(7) . . . . ?
O1 C6 N1 C11 -169.0(4) . . . . ?
C5 C6 N1 C11 15.3(7) . . . . ?
O1 C6 N1 C7 0.8(8) . . . . ?
C5 C6 N1 C7 -175.0(5) . . . . ?
C12 C11 N1 C6 -5.8(7) . . . . ?
C10 C11 N1 C6 178.4(5) . . . . ?
C12 C11 N1 C7 -175.5(5) . . . . ?
C10 C11 N1 C7 8.7(7) . . . . ?
C8 C7 N1 C6 148.6(6) . . . . ?
C8 C7 N1 C11 -40.9(8) . . . . ?

loop_
_cod_related_entry_id
_cod_related_entry_database
_cod_related_entry_code
1 ChemSpider 30653510
